data_2238901
loop_
_publ_author_name
'Ruchun, Yang'
'Hui, Zhang'
'BanPeng, Cao'

_publ_section_title
;
 Ethyl <i>N</i>-(3-cyano-1<i>H</i>-indol-2-yl)formimidate
;
_journal_coeditor_code NG5344
_journal_issue 12
_journal_name_full 'Acta Crystallographica Section E'
_journal_page_first o1745
_journal_paper_doi 10.1107/S1600536813029589
_journal_volume 69
_journal_year 2013
_chemical_formula_iupac 'C12 H11 N3 O'
_chemical_formula_moiety 'C12 H11 N3 O'
_chemical_formula_sum 'C12 H11 N3 O'
_chemical_formula_weight 213.24
_chemical_name_systematic
;
Ethyl <i>N</i>-(3-cyano-1<i>H</i>-indol-2-yl)formimidate
;
_space_group_IT_number 15
_symmetry_cell_setting monoclinic
_symmetry_space_group_name_Hall '-C 2yc'
_symmetry_space_group_name_H-M 'C 1 2/c 1'
_atom_sites_solution_hydrogens geom
_atom_sites_solution_primary direct
_atom_sites_solution_secondary difmap
_audit_creation_method SHELXL-97
_cell_angle_alpha 90.00
_cell_angle_beta 94.069(4)
_cell_angle_gamma 90.00
_cell_formula_units_Z 8
_cell_length_a 12.7884(6)
_cell_length_b 8.0546(6)
_cell_length_c 21.4116(10)
_cell_measurement_reflns_used 1934
_cell_measurement_temperature 296(2)
_cell_measurement_theta_max 26.15
_cell_measurement_theta_min 2.99
_cell_volume 2200.0(2)
_computing_cell_refinement 'SAINT (Bruker, 1997)'
_computing_data_collection 'SMART (Bruker, 1997)'
_computing_data_reduction 'SAINT (Bruker, 1997)'
_computing_molecular_graphics 'XP in SHELXTL (Sheldrick, 2008)'
_computing_publication_material 'SHELXTL (Sheldrick, 2008)'
_computing_structure_refinement 'SHELXL97 (Sheldrick, 2008)'
_computing_structure_solution 'SHELXS97 (Sheldrick, 2008)'
_diffrn_ambient_temperature 296(2)
_diffrn_measured_fraction_theta_full 0.999
_diffrn_measured_fraction_theta_max 0.999
_diffrn_measurement_device_type 'Bruker SMART APEX'
_diffrn_measurement_method '\w scans'
_diffrn_radiation_monochromator graphite
_diffrn_radiation_source 'fine-focus sealed tube'
_diffrn_radiation_type MoK\a
_diffrn_radiation_wavelength 0.71073
_diffrn_reflns_av_R_equivalents 0.0306
_diffrn_reflns_av_sigmaI/netI 0.0182
_diffrn_reflns_limit_h_max 15
_diffrn_reflns_limit_h_min -15
_diffrn_reflns_limit_k_max 9
_diffrn_reflns_limit_k_min -9
_diffrn_reflns_limit_l_max 25
_diffrn_reflns_limit_l_min -25
_diffrn_reflns_number 14358
_diffrn_reflns_theta_full 25.00
_diffrn_reflns_theta_max 25.00
_diffrn_reflns_theta_min 2.99
_diffrn_standards_decay_% 0
_diffrn_standards_interval_count 0
_diffrn_standards_number 0
_exptl_absorpt_coefficient_mu 0.086
_exptl_absorpt_correction_T_max 0.9983
_exptl_absorpt_correction_T_min 0.9974
_exptl_absorpt_correction_type multi-scan
_exptl_absorpt_process_details '(SADABS; Sheldrick, 1996)'
_exptl_crystal_colour colorless
_exptl_crystal_density_diffrn 1.288
_exptl_crystal_density_method 'not measured'
_exptl_crystal_description block
_exptl_crystal_F_000 896
_exptl_crystal_size_max 0.30
_exptl_crystal_size_mid 0.20
_exptl_crystal_size_min 0.20
_refine_diff_density_max 0.180
_refine_diff_density_min -0.187
_refine_ls_extinction_method none
_refine_ls_goodness_of_fit_ref 1.122
_refine_ls_hydrogen_treatment mixed
_refine_ls_matrix_type full
_refine_ls_number_parameters 149
_refine_ls_number_reflns 1934
_refine_ls_number_restraints 379
_refine_ls_restrained_S_all 1.053
_refine_ls_R_factor_all 0.0526
_refine_ls_R_factor_gt 0.0402
_refine_ls_shift/su_max 0.000
_refine_ls_shift/su_mean 0.000
_refine_ls_structure_factor_coef Fsqd
_refine_ls_weighting_details 'calc w=1/[\s^2^(Fo^2^)+(0.0524P)^2^+0.9005P] where P=(Fo^2^+2Fc^2^)/3'
_refine_ls_weighting_scheme calc
_refine_ls_wR_factor_gt 0.1027
_refine_ls_wR_factor_ref 0.1104
_reflns_number_gt 1579
_reflns_number_total 1934
_reflns_threshold_expression >2sigma(I)
_cod_data_source_file ng5344.cif
_cod_data_source_block I
_cod_original_sg_symbol_H-M 'C 2/c'
_cod_database_code 2238901

loop_
_symmetry_equiv_pos_as_xyz
'x, y, z'
'-x, y, -z+1/2'
'x+1/2, y+1/2, z'
'-x+1/2, y+1/2, -z+1/2'
'-x, -y, -z'
'x, -y, z-1/2'
'-x+1/2, -y+1/2, -z'
'x+1/2, -y+1/2, z-1/2'

loop_
_atom_site_type_symbol
_atom_site_label
_atom_site_fract_x
_atom_site_fract_y
_atom_site_fract_z
_atom_site_U_iso_or_equiv
_atom_site_adp_type
_atom_site_calc_flag
_atom_site_refinement_flags
_atom_site_occupancy
_atom_site_symmetry_multiplicity
N N1 0.49318(10) 0.29181(16) 0.48715(6) 0.0443(3) Uani d U 1 1
H H1 0.5435(14) 0.348(2) 0.4722(8) 0.053 Uiso d . 1 1
N N2 0.19409(11) -0.05378(19) 0.46004(7) 0.0594(4) Uani d U 1 1
N N3 0.40141(10) 0.25137(15) 0.38870(6) 0.0452(3) Uani d U 1 1
O O1 0.34656(11) 0.16502(16) 0.29081(6) 0.0700(4) Uani d U 1 1
C C1 0.48809(11) 0.25080(18) 0.54931(7) 0.0421(4) Uani d U 1 1
C C2 0.54626(13) 0.3073(2) 0.60195(8) 0.0529(4) Uani d U 1 1
H H2 0.6022 0.3797 0.5987 0.063 Uiso calc R 1 1
C C3 0.51832(15) 0.2523(2) 0.65929(9) 0.0618(5) Uani d U 1 1
H H3 0.5557 0.2893 0.6955 0.074 Uiso calc R 1 1
C C4 0.43506(15) 0.1423(2) 0.66423(8) 0.0618(5) Uani d U 1 1
H H4 0.4186 0.1061 0.7036 0.074 Uiso calc R 1 1
C C5 0.37706(13) 0.0865(2) 0.61200(8) 0.0525(4) Uani d U 1 1
H H5 0.3214 0.0137 0.6157 0.063 Uiso calc R 1 1
C C6 0.40314(11) 0.14121(17) 0.55334(7) 0.0396(4) Uani d U 1 1
C C7 0.35841(10) 0.11823(17) 0.49076(7) 0.0393(4) Uani d U 1 1
C C8 0.41570(11) 0.21415(17) 0.45158(7) 0.0401(4) Uani d U 1 1
C C9 0.26740(12) 0.02327(19) 0.47287(7) 0.0436(4) Uani d U 1 1
C C10 0.36983(15) 0.1409(2) 0.35136(8) 0.0589(5) Uani d U 1 1
H H10 0.3621 0.0343 0.3670 0.071 Uiso calc R 1 1
C C11 0.35402(15) 0.3329(2) 0.26845(8) 0.0627(5) Uani d U 1 1
H H11A 0.4222 0.3788 0.2814 0.075 Uiso calc R 1 1
H H11B 0.3008 0.4014 0.2857 0.075 Uiso calc R 1 1
C C12 0.33881(17) 0.3308(3) 0.19911(9) 0.0765(6) Uani d U 1 1
H H12A 0.3929 0.2653 0.1823 0.115 Uiso calc R 1 1
H H12B 0.3420 0.4423 0.1834 0.115 Uiso calc R 1 1
H H12C 0.2716 0.2836 0.1867 0.115 Uiso calc R 1 1

loop_
_atom_site_aniso_label
_atom_site_aniso_U_11
_atom_site_aniso_U_22
_atom_site_aniso_U_33
_atom_site_aniso_U_12
_atom_site_aniso_U_13
_atom_site_aniso_U_23
N1 0.0337(7) 0.0414(7) 0.0582(8) -0.0134(6) 0.0058(6) 0.0020(6)
N2 0.0426(8) 0.0631(9) 0.0725(10) -0.0232(7) 0.0051(6) 0.0006(7)
N3 0.0391(7) 0.0447(7) 0.0523(8) -0.0114(6) 0.0070(5) -0.0010(5)
O1 0.0946(10) 0.0603(8) 0.0553(8) -0.0194(7) 0.0057(7) -0.0082(6)
C1 0.0338(8) 0.0366(8) 0.0557(9) -0.0016(6) 0.0025(6) 0.0021(6)
C2 0.0446(9) 0.0448(9) 0.0678(11) -0.0089(8) -0.0064(8) 0.0016(8)
C3 0.0642(11) 0.0599(11) 0.0592(11) -0.0026(9) -0.0107(8) -0.0003(8)
C4 0.0637(11) 0.0688(12) 0.0527(10) -0.0039(10) 0.0037(8) 0.0083(9)
C5 0.0443(9) 0.0529(10) 0.0611(10) -0.0072(8) 0.0083(7) 0.0083(8)
C6 0.0300(7) 0.0342(7) 0.0547(9) -0.0005(6) 0.0047(6) 0.0010(6)
C7 0.0284(7) 0.0349(7) 0.0551(9) -0.0055(6) 0.0069(6) -0.0008(6)
C8 0.0322(7) 0.0337(7) 0.0548(9) -0.0039(6) 0.0068(6) -0.0021(6)
C9 0.0354(8) 0.0412(8) 0.0550(9) -0.0062(7) 0.0087(6) 0.0015(7)
C10 0.0729(12) 0.0487(9) 0.0563(11) -0.0157(8) 0.0117(8) -0.0050(7)
C11 0.0639(11) 0.0637(12) 0.0609(11) -0.0036(9) 0.0071(8) 0.0010(8)
C12 0.0734(13) 0.0910(15) 0.0636(12) 0.0029(12) -0.0056(10) 0.0011(10)

loop_
_atom_type_symbol
_atom_type_description
_atom_type_scat_dispersion_real
_atom_type_scat_dispersion_imag
_atom_type_scat_source
C C 0.0033 0.0016 'International Tables Vol C Tables 4.2.6.8 and 6.1.1.4'
H H 0.0000 0.0000 'International Tables Vol C Tables 4.2.6.8 and 6.1.1.4'
N N 0.0061 0.0033 'International Tables Vol C Tables 4.2.6.8 and 6.1.1.4'
O O 0.0106 0.0060 'International Tables Vol C Tables 4.2.6.8 and 6.1.1.4'

loop_
_geom_angle_atom_site_label_1
_geom_angle_atom_site_label_2
_geom_angle_atom_site_label_3
_geom_angle
C8 N1 C1 110.41(12)
C8 N1 H1 124.4(11)
C1 N1 H1 124.7(11)
C10 N3 C8 119.12(14)
C10 O1 C11 116.60(14)
N1 C1 C2 130.48(14)
N1 C1 C6 107.42(13)
C2 C1 C6 121.97(15)
C3 C2 C1 117.56(16)
C3 C2 H2 121.2
C1 C2 H2 121.2
C2 C3 C4 121.33(16)
C2 C3 H3 119.3
C4 C3 H3 119.3
C5 C4 C3 121.14(16)
C5 C4 H4 119.4
C3 C4 H4 119.4
C4 C5 C6 118.74(15)
C4 C5 H5 120.6
C6 C5 H5 120.6
C5 C6 C1 119.25(14)
C5 C6 C7 134.24(14)
C1 C6 C7 106.42(13)
C8 C7 C9 126.43(14)
C8 C7 C6 107.52(12)
C9 C7 C6 125.92(13)
N1 C8 N3 119.22(13)
N1 C8 C7 108.23(13)
N3 C8 C7 132.25(13)
N2 C9 C7 178.31(16)
N3 C10 O1 124.39(16)
N3 C10 H10 117.8
O1 C10 H10 117.8
O1 C11 C12 108.37(16)
O1 C11 H11A 110.0
C12 C11 H11A 110.0
O1 C11 H11B 110.0
C12 C11 H11B 110.0
H11A C11 H11B 108.4
C11 C12 H12A 109.5
C11 C12 H12B 109.5
H12A C12 H12B 109.5
C11 C12 H12C 109.5
H12A C12 H12C 109.5
H12B C12 H12C 109.5

loop_
_geom_bond_atom_site_label_1
_geom_bond_atom_site_label_2
_geom_bond_distance
N1 C8 1.3587(19)
N1 C1 1.377(2)
N1 H1 0.866(18)
N2 C9 1.1415(19)
N3 C10 1.244(2)
N3 C8 1.379(2)
O1 C10 1.324(2)
O1 C11 1.440(2)
C1 C2 1.383(2)
C1 C6 1.407(2)
C2 C3 1.376(2)
C2 H2 0.9300
C3 C4 1.395(3)
C3 H3 0.9300
C4 C5 1.373(2)
C4 H4 0.9300
C5 C6 1.393(2)
C5 H5 0.9300
C6 C7 1.431(2)
C7 C8 1.387(2)
C7 C9 1.422(2)
C10 H10 0.9300
C11 C12 1.484(3)
C11 H11A 0.9700
C11 H11B 0.9700
C12 H12A 0.9600
C12 H12B 0.9600
C12 H12C 0.9600

loop_
_geom_hbond_atom_site_label_D
_geom_hbond_atom_site_label_H
_geom_hbond_atom_site_label_A
_geom_hbond_site_symmetry_A
_geom_hbond_distance_DH
_geom_hbond_distance_HA
_geom_hbond_distance_DA
_geom_hbond_angle_DHA
_geom_hbond_publ_flag
N1 H1 N2 3 0.87(2) 2.12(2) 2.9490(19) 161(2) yes
